data_7042196
loop_
_publ_author_name
'Khalfaoui, Ouafa'
'Beghidja, Adel'
'Long, J\'er\^ome'
'Boussadia, Ahlem'
'Beghidja, Chahrazed'
'Guari, Yannick'
'Larionova, Joulia'

_publ_section_title
;
 Cinnamic acid derivative rare-earth dinuclear complexes and
 one-dimensional architectures: synthesis, characterization and magnetic
 properties.
;
_journal_issue 12
_journal_name_full 'Dalton transactions (Cambridge, England : 2003)'
_journal_page_first 3943
_journal_page_last 3952
_journal_paper_doi 10.1039/c7dt00326a
_journal_volume 46
_journal_year 2017
_chemical_formula_moiety 'C62 H61.94 Dy2 O20 S0.99, C3 H7 N O'
_chemical_formula_sum 'C65 H68.94 Dy2 N O21 S0.99'
_chemical_formula_weight 1556.89
_space_group_crystal_system triclinic
_space_group_IT_number 2
_space_group_name_Hall '-P 1'
_space_group_name_H-M_alt 'P -1'
_symmetry_space_group_name_Hall '-P 1'
_symmetry_space_group_name_H-M 'P -1'
_atom_sites_solution_hydrogens mixed
_atom_sites_solution_primary direct
_audit_block_doi 10.5517/ccdc.csd.cc1nbw84
_audit_creation_date 2016-11-05
_audit_creation_method
;
Olex2 1.2
(compiled 2016.08.31 svn.r3340 for OlexSys, GUI svn.r5227)
;
_audit_update_record
;
2017-01-26 deposited with the CCDC.
2017-02-22 downloaded from the CCDC.
;
_cell_angle_alpha 92.555(6)
_cell_angle_beta 116.958(5)
_cell_angle_gamma 98.755(5)
_cell_formula_units_Z 2
_cell_length_a 15.0687(17)
_cell_length_b 15.4141(17)
_cell_length_c 16.0754(19)
_cell_measurement_reflns_used 9916
_cell_measurement_temperature 296(2)
_cell_measurement_theta_max 2.87
_cell_measurement_theta_min 26.70
_cell_volume 3261.9(7)
_computing_cell_refinement 'Bruker SAINT'
_computing_data_reduction 'Bruker SAINT'
_computing_molecular_graphics 'Bruker SHELXTL'
_computing_publication_material 'Bruker SHELXTL'
_computing_structure_refinement 'SHELXL-2014 (Sheldrick 2014)'
_computing_structure_solution 'SHELXS-97 (Sheldrick 2008)'
_diffrn_ambient_temperature 296.15
_diffrn_detector_area_resol_mean 8
_diffrn_measured_fraction_theta_full 0.970
_diffrn_measured_fraction_theta_max 0.970
_diffrn_measurement_device_type 'Bruker APEX-II CCD'
_diffrn_measurement_method '\w and \f scans'
_diffrn_radiation_monochromator graphite
_diffrn_radiation_type MoK\a
_diffrn_radiation_wavelength 0.71073
_diffrn_reflns_av_R_equivalents 0.0627
_diffrn_reflns_av_unetI/netI 0.0612
_diffrn_reflns_Laue_measured_fraction_full 0.970
_diffrn_reflns_Laue_measured_fraction_max 0.970
_diffrn_reflns_limit_h_max 18
_diffrn_reflns_limit_h_min -18
_diffrn_reflns_limit_k_max 19
_diffrn_reflns_limit_k_min -19
_diffrn_reflns_limit_l_max 20
_diffrn_reflns_limit_l_min -20
_diffrn_reflns_number 52779
_diffrn_reflns_point_group_measured_fraction_full 0.970
_diffrn_reflns_point_group_measured_fraction_max 0.970
_diffrn_reflns_theta_full 26.000
_diffrn_reflns_theta_max 26.372
_diffrn_reflns_theta_min 1.348
_diffrn_source 'sealed tube'
_exptl_absorpt_coefficient_mu 2.380
_exptl_absorpt_correction_type none
_exptl_crystal_colour 'clear light colourless'
_exptl_crystal_colour_lustre clear
_exptl_crystal_colour_modifier light
_exptl_crystal_colour_primary colourless
_exptl_crystal_density_diffrn 1.585
_exptl_crystal_description block
_exptl_crystal_F_000 1564
_exptl_crystal_size_max 0.1
_exptl_crystal_size_mid 0.08
_exptl_crystal_size_min 0.06
_refine_diff_density_max 2.335
_refine_diff_density_min -1.787
_refine_diff_density_rms 0.134
_refine_ls_extinction_method none
_refine_ls_goodness_of_fit_ref 1.009
_refine_ls_hydrogen_treatment constr
_refine_ls_matrix_type full
_refine_ls_number_parameters 829
_refine_ls_number_reflns 12944
_refine_ls_number_restraints 0
_refine_ls_restrained_S_all 1.009
_refine_ls_R_factor_all 0.0707
_refine_ls_R_factor_gt 0.0389
_refine_ls_shift/su_max 0.001
_refine_ls_shift/su_mean 0.000
_refine_ls_structure_factor_coef Fsqd
_refine_ls_weighting_details 'w=1/[\s^2^(Fo^2^)+(0.0478P)^2^+6.4429P] where P=(Fo^2^+2Fc^2^)/3'
_refine_ls_weighting_scheme calc
_refine_ls_wR_factor_gt 0.0879
_refine_ls_wR_factor_ref 0.1064
_reflns_Friedel_coverage 0.000
_reflns_number_gt 9151
_reflns_number_total 12944
_reflns_threshold_expression 'I > 2\s(I)'
_cod_data_source_file c7dt00326a2.cif
_cod_data_source_block FM108
_cod_depositor_comments 'Adding full bibliography for 7042193--7042199.cif.'
_cod_database_code 7042196
_shelx_space_group_comment
;
The symmetry employed for this shelxl refinement is uniquely defined
by the following loop, which should always be used as a source of
symmetry information in preference to the above space-group names.
They are only intended as comments.
;
_shelx_estimated_absorpt_t_max 0.870
_shelx_estimated_absorpt_t_min 0.797
_olex2_refinement_description
;
1. Fixed Uiso
 At 1.2 times of:
  All C(H) groups
 At 1.5 times of:
  All C(H,H,H) groups, All C(H,H,H,H,H,H) groups, All O(H,H) groups
2. Others
 Fixed Sof: S1A(0.66) S1B(0.33) H61A(0.66) H61B(0.66) H61C(0.66) H61D(0.33)
 H61E(0.33) H61F(0.33) H62A(0.66) H62B(0.66) H62C(0.66) H62D(0.33) H62E(0.33)
 H62F(0.33)
3.a Rotating group:
 O20(H20A,H20B)
3.b Me refined with riding coordinates:
 C61(H61A,H61B,H61C), C61(H61D,H61E,H61F), C62(H62A,H62B,H62C), C62(H62D,H62E,
 H62F)
3.c Aromatic/amide H refined with riding coordinates:
 C2(H2), C3(H3), C5(H5), C7(H7), C8(H8), C9(H9), C12(H12), C13(H13), C15(H15),
 C17(H17), C18(H18), C19(H19), C22(H22), C23(H23), C25(H25), C27(H27), C28(H28),
  C29(H29), C32(H32), C33(H33), C35(H35), C37(H37), C38(H38), C39(H39),
 C42(H42), C43(H43), C45(H45), C47(H47), C48(H48), C49(H49), C52(H52), C53(H53),
  C55(H55), C57(H57), C58(H58), C59(H59), C63(H63)
3.d Idealised Me refined as rotating group:
 C10(H10A,H10B,H10C), C20(H20C,H20D,H20E), C30(H30A,H30B,H30C), C40(H40A,H40B,
 H40C), C50(H50A,H50B,H50C), C60(H60A,H60B,H60C), C64(H64A,H64B,H64C), C65(H65A,
 H65B,H65C)
;
_shelx_shelxl_version_number 2014/7
_olex2_submission_special_instructions 'No special instructions were received'

loop_
_space_group_symop_operation_xyz
'x, y, z'
'-x, -y, -z'

loop_
_atom_site_label
_atom_site_type_symbol
_atom_site_fract_x
_atom_site_fract_y
_atom_site_fract_z
_atom_site_U_iso_or_equiv
_atom_site_adp_type
_atom_site_occupancy
_atom_site_site_symmetry_order
_atom_site_calc_flag
_atom_site_refinement_flags_posn
_atom_site_refinement_flags_occupancy
_atom_site_disorder_assembly
_atom_site_disorder_group
Dy1 Dy 0.04251(2) 0.12273(2) 0.48255(2) 0.02306(8) Uani 1 1 d . . . .
Dy2 Dy -0.02055(2) 0.37034(2) 0.49255(2) 0.02333(8) Uani 1 1 d . . . .
S1A S -0.1395(2) 0.23013(19) 0.6029(2) 0.0560(7) Uani 0.66 1 d . P A 1
S1B S -0.1494(4) 0.3060(4) 0.6282(4) 0.0498(13) Uani 0.33 1 d . P A 2
O1 O -0.1747(3) 0.2954(2) 0.3505(3) 0.0344(9) Uani 1 1 d . . . .
O2 O -0.0391(3) 0.2358(2) 0.3948(2) 0.0280(8) Uani 1 1 d . . . .
O3 O -0.5589(4) 0.1274(3) -0.1266(3) 0.0791(19) Uani 1 1 d . . . .
O4 O 0.1917(3) 0.1949(2) 0.6349(2) 0.0313(9) Uani 1 1 d . . . .
O5 O 0.0595(3) 0.2578(2) 0.5849(2) 0.0279(8) Uani 1 1 d . . . .
O6 O 0.5555(4) 0.3504(3) 1.1205(3) 0.0680(16) Uani 1 1 d . . . .
O7 O 0.1603(3) 0.3918(2) 0.5249(3) 0.0310(9) Uani 1 1 d . . . .
O8 O -0.1093(3) 0.4843(2) 0.4665(2) 0.0295(8) Uani 1 1 d . . . .
O9 O 0.7064(4) 0.4894(4) 0.6640(4) 0.0749(17) Uani 1 1 d . . . .
O10 O -0.0201(3) 0.4199(2) 0.3553(2) 0.0318(9) Uani 1 1 d . . . .
O11 O 0.0318(3) 0.4368(2) 0.6453(2) 0.0330(9) Uani 1 1 d . . . .
O12 O -0.2030(5) 0.2286(5) -0.1442(4) 0.097(2) Uani 1 1 d . . . .
O13 O -0.0052(3) 0.0614(2) 0.3238(2) 0.0329(9) Uani 1 1 d . . . .
O14 O 0.0388(3) 0.0419(2) 0.5997(2) 0.0309(9) Uani 1 1 d . . . .
O15 O -0.0414(5) -0.1437(4) -0.1133(4) 0.086(2) Uani 1 1 d . . . .
O16 O 0.1655(3) 0.0403(2) 0.5078(3) 0.0328(9) Uani 1 1 d . . . .
O17 O -0.1293(3) 0.0910(2) 0.4485(3) 0.0346(9) Uani 1 1 d . . . .
O18 O -0.6707(4) 0.0153(5) 0.3509(5) 0.099(2) Uani 1 1 d . . . .
O19 O -0.1403(3) 0.3018(3) 0.5392(3) 0.0420(10) Uani 1 1 d . . . .
O20 O 0.1606(3) 0.2188(3) 0.4460(3) 0.0358(9) Uani 1 1 d . . . .
H20A H 0.2260 0.2183 0.4866 0.054 Uiso 1 1 d GR . . .
H20B H 0.1529 0.2755 0.4488 0.054 Uiso 1 1 d GR . . .
C1 C -0.1309(4) 0.2392(3) 0.3348(3) 0.0265(12) Uani 1 1 d . . . .
C2 C -0.1813(4) 0.1761(4) 0.2476(4) 0.0365(14) Uani 1 1 d . . . .
H2 H -0.1527 0.1277 0.2436 0.044 Uiso 1 1 calc R . . .
C3 C -0.2660(5) 0.1867(4) 0.1750(4) 0.0416(15) Uani 1 1 d . . . .
H3 H -0.2917 0.2361 0.1820 0.050 Uiso 1 1 calc R . . .
C4 C -0.3238(5) 0.1297(4) 0.0853(4) 0.0483(17) Uani 1 1 d . . . .
C5 C -0.4128(5) 0.1514(4) 0.0182(4) 0.055(2) Uani 1 1 d . . . .
H5 H -0.4323 0.2026 0.0312 0.066 Uiso 1 1 calc R . . .
C6 C -0.4737(6) 0.0986(5) -0.0682(5) 0.062(2) Uani 1 1 d . . . .
C7 C -0.4452(6) 0.0234(5) -0.0880(5) 0.067(2) Uani 1 1 d . . . .
H7 H -0.4849 -0.0127 -0.1451 0.080 Uiso 1 1 calc R . . .
C8 C -0.3560(6) 0.0019(5) -0.0214(5) 0.075(3) Uani 1 1 d . . . .
H8 H -0.3365 -0.0492 -0.0348 0.090 Uiso 1 1 calc R . . .
C9 C -0.2955(6) 0.0535(5) 0.0636(5) 0.061(2) Uani 1 1 d . . . .
H9 H -0.2359 0.0376 0.1065 0.073 Uiso 1 1 calc R . . .
C10 C -0.6236(7) 0.0739(6) -0.2165(5) 0.086(3) Uani 1 1 d . . . .
H10A H -0.5874 0.0729 -0.2525 0.129 Uiso 1 1 calc GR . . .
H10B H -0.6830 0.0986 -0.2501 0.129 Uiso 1 1 calc GR . . .
H10C H -0.6434 0.0146 -0.2066 0.129 Uiso 1 1 calc GR . . .
C11 C 0.1511(4) 0.2551(3) 0.6466(4) 0.0259(11) Uani 1 1 d . . . .
C12 C 0.2020(4) 0.3209(4) 0.7314(4) 0.0304(12) Uani 1 1 d . . . .
H12 H 0.1754 0.3712 0.7330 0.036 Uiso 1 1 calc R . . .
C13 C 0.2856(4) 0.3094(4) 0.8059(4) 0.0322(13) Uani 1 1 d . . . .
H13 H 0.3127 0.2610 0.7986 0.039 Uiso 1 1 calc R . . .
C14 C 0.3404(4) 0.3642(4) 0.8987(4) 0.0335(13) Uani 1 1 d . . . .
C15 C 0.4223(4) 0.3363(4) 0.9687(4) 0.0403(15) Uani 1 1 d . . . .
H15 H 0.4419 0.2852 0.9556 0.048 Uiso 1 1 calc R . . .
C16 C 0.4756(5) 0.3838(4) 1.0585(4) 0.0442(16) Uani 1 1 d . . . .
C17 C 0.4457(5) 0.4580(4) 1.0788(4) 0.0495(17) Uani 1 1 d . . . .
H17 H 0.4795 0.4890 1.1391 0.059 Uiso 1 1 calc R . . .
C18 C 0.3644(5) 0.4864(4) 1.0084(5) 0.0521(18) Uani 1 1 d . . . .
H18 H 0.3451 0.5375 1.0219 0.063 Uiso 1 1 calc R . . .
C19 C 0.3119(5) 0.4409(4) 0.9194(4) 0.0449(16) Uani 1 1 d . . . .
H19 H 0.2576 0.4611 0.8732 0.054 Uiso 1 1 calc R . . .
C20 C 0.6116(6) 0.3954(5) 1.2145(4) 0.073(3) Uani 1 1 d . . . .
H20C H 0.6365 0.4561 1.2129 0.110 Uiso 1 1 calc GR . . .
H20D H 0.6678 0.3675 1.2499 0.110 Uiso 1 1 calc GR . . .
H20E H 0.5681 0.3927 1.2436 0.110 Uiso 1 1 calc GR . . .
C21 C 0.1787(4) 0.4746(3) 0.5381(3) 0.0269(12) Uani 1 1 d . . . .
C22 C 0.2773(4) 0.5279(4) 0.5588(4) 0.0338(13) Uani 1 1 d . . . .
H22 H 0.2840 0.5891 0.5620 0.041 Uiso 1 1 calc R . . .
C23 C 0.3572(4) 0.4930(4) 0.5731(4) 0.0339(13) Uani 1 1 d . . . .
H23 H 0.3487 0.4317 0.5702 0.041 Uiso 1 1 calc R . . .
C24 C 0.4576(4) 0.5413(4) 0.5930(4) 0.0403(15) Uani 1 1 d . . . .
C25 C 0.5384(5) 0.4967(5) 0.6208(4) 0.0468(16) Uani 1 1 d . . . .
H25 H 0.5281 0.4369 0.6272 0.056 Uiso 1 1 calc R . . .
C26 C 0.6343(5) 0.5407(6) 0.6390(5) 0.0538(19) Uani 1 1 d . . . .
C27 C 0.6492(5) 0.6298(6) 0.6278(5) 0.063(2) Uani 1 1 d . . . .
H27 H 0.7128 0.6593 0.6387 0.075 Uiso 1 1 calc R . . .
C28 C 0.5707(6) 0.6737(5) 0.6008(6) 0.069(2) Uani 1 1 d . . . .
H28 H 0.5809 0.7334 0.5935 0.083 Uiso 1 1 calc R . . .
C29 C 0.4757(5) 0.6303(5) 0.5840(5) 0.058(2) Uani 1 1 d . . . .
H29 H 0.4230 0.6614 0.5664 0.069 Uiso 1 1 calc R . . .
C30 C 0.8074(5) 0.5318(7) 0.6854(6) 0.088(3) Uani 1 1 d . . . .
H30A H 0.8055 0.5603 0.6328 0.132 Uiso 1 1 calc GR . . .
H30B H 0.8496 0.4883 0.6976 0.132 Uiso 1 1 calc GR . . .
H30C H 0.8345 0.5751 0.7399 0.132 Uiso 1 1 calc GR . . .
C31 C -0.0370(4) 0.4873(4) 0.3157(4) 0.0283(12) Uani 1 1 d . . . .
C32 C -0.0649(4) 0.4834(4) 0.2136(4) 0.0355(13) Uani 1 1 d . . . .
H32 H -0.0635 0.5363 0.1881 0.043 Uiso 1 1 calc R . . .
C33 C -0.0914(5) 0.4086(4) 0.1580(4) 0.0391(14) Uani 1 1 d . . . .
H33 H -0.0908 0.3565 0.1851 0.047 Uiso 1 1 calc R . . .
C34 C -0.1221(5) 0.4001(5) 0.0559(4) 0.0448(16) Uani 1 1 d . . . .
C35 C -0.1483(5) 0.3163(5) 0.0063(4) 0.0547(19) Uani 1 1 d . . . .
H35 H -0.1478 0.2664 0.0369 0.066 Uiso 1 1 calc R . . .
C36 C -0.1752(6) 0.3068(6) -0.0885(5) 0.069(2) Uani 1 1 d . . . .
C37 C -0.1795(7) 0.3806(7) -0.1342(5) 0.088(3) Uani 1 1 d . . . .
H37 H -0.2008 0.3742 -0.1986 0.105 Uiso 1 1 calc R . . .
C38 C -0.1526(8) 0.4631(7) -0.0857(6) 0.093(3) Uani 1 1 d . . . .
H38 H -0.1545 0.5126 -0.1170 0.111 Uiso 1 1 calc R . . .
C39 C -0.1227(7) 0.4736(6) 0.0093(5) 0.069(2) Uani 1 1 d . . . .
H39 H -0.1029 0.5301 0.0422 0.083 Uiso 1 1 calc R . . .
C40 C -0.2128(9) 0.1520(7) -0.1041(7) 0.109(4) Uani 1 1 d . . . .
H40A H -0.2363 0.1014 -0.1508 0.163 Uiso 1 1 calc GR . . .
H40B H -0.2608 0.1539 -0.0805 0.163 Uiso 1 1 calc GR . . .
H40C H -0.1482 0.1480 -0.0533 0.163 Uiso 1 1 calc GR . . .
C41 C -0.0382(4) -0.0172(4) 0.3261(4) 0.0283(12) Uani 1 1 d . . . .
C42 C -0.0766(4) -0.0843(4) 0.2425(4) 0.0363(14) Uani 1 1 d . . . .
H42 H -0.1111 -0.1398 0.2423 0.044 Uiso 1 1 calc R . . .
C43 C -0.0636(5) -0.0681(4) 0.1682(4) 0.0368(14) Uani 1 1 d . . . .
H43 H -0.0306 -0.0115 0.1697 0.044 Uiso 1 1 calc R . . .
C44 C -0.0963(5) -0.1309(4) 0.0838(4) 0.0367(14) Uani 1 1 d . . . .
C45 C -0.0575(5) -0.1127(4) 0.0224(4) 0.0494(18) Uani 1 1 d . . . .
H45 H -0.0109 -0.0604 0.0353 0.059 Uiso 1 1 calc R . . .
C46 C -0.0859(6) -0.1705(4) -0.0590(4) 0.0487(17) Uani 1 1 d . . . .
C47 C -0.1544(6) -0.2473(4) -0.0790(5) 0.0561(19) Uani 1 1 d . . . .
H47 H -0.1742 -0.2862 -0.1329 0.067 Uiso 1 1 calc R . . .
C48 C -0.1935(7) -0.2659(5) -0.0183(5) 0.072(3) Uani 1 1 d . . . .
H48 H -0.2400 -0.3183 -0.0317 0.087 Uiso 1 1 calc R . . .
C49 C -0.1662(6) -0.2095(5) 0.0619(5) 0.063(2) Uani 1 1 d . . . .
H49 H -0.1945 -0.2239 0.1014 0.076 Uiso 1 1 calc R . . .
C50 C -0.0642(7) -0.2031(5) -0.1949(5) 0.075(3) Uani 1 1 d . . . .
H50A H -0.1347 -0.2094 -0.2392 0.112 Uiso 1 1 calc GR . . .
H50B H -0.0499 -0.2598 -0.1766 0.112 Uiso 1 1 calc GR . . .
H50C H -0.0234 -0.1796 -0.2233 0.112 Uiso 1 1 calc GR . . .
C51 C -0.1878(4) 0.0296(4) 0.4585(4) 0.0299(12) Uani 1 1 d . . . .
C52 C -0.2944(4) 0.0409(4) 0.4267(4) 0.0376(14) Uani 1 1 d . . . .
H52 H -0.3360 -0.0007 0.4403 0.045 Uiso 1 1 calc R . . .
C53 C -0.3337(4) 0.1045(4) 0.3814(4) 0.0409(15) Uani 1 1 d . . . .
H53 H -0.2897 0.1497 0.3748 0.049 Uiso 1 1 calc R . . .
C54 C -0.4418(5) 0.1117(4) 0.3392(4) 0.0440(16) Uani 1 1 d . . . .
C55 C -0.5083(5) 0.0634(5) 0.3655(5) 0.0526(18) Uani 1 1 d . . . .
H55 H -0.4844 0.0278 0.4131 0.063 Uiso 1 1 calc R . . .
C56 C -0.6108(5) 0.0681(6) 0.3207(6) 0.062(2) Uani 1 1 d . . . .
C57 C -0.6464(6) 0.1203(6) 0.2506(6) 0.069(2) Uani 1 1 d . . . .
H57 H -0.7152 0.1220 0.2194 0.082 Uiso 1 1 calc R . . .
C58 C -0.5801(6) 0.1701(6) 0.2264(6) 0.066(2) Uani 1 1 d . . . .
H58 H -0.6039 0.2070 0.1800 0.079 Uiso 1 1 calc R . . .
C59 C -0.4782(5) 0.1658(5) 0.2706(5) 0.0550(18) Uani 1 1 d . . . .
H59 H -0.4339 0.1998 0.2537 0.066 Uiso 1 1 calc R . . .
C60 C -0.7698(6) 0.0320(10) 0.3257(8) 0.125(5) Uani 1 1 d . . . .
H60A H -0.8136 0.0113 0.2602 0.187 Uiso 1 1 calc GR . . .
H60B H -0.7661 0.0945 0.3369 0.187 Uiso 1 1 calc GR . . .
H60C H -0.7962 0.0016 0.3629 0.187 Uiso 1 1 calc GR . . .
C61 C -0.2574(8) 0.2304(7) 0.6025(6) 0.099(4) Uani 1 1 d . . . .
H61A H -0.2671 0.1875 0.6405 0.148 Uiso 0.66 1 calc R P A 1
H61B H -0.2575 0.2881 0.6275 0.148 Uiso 0.66 1 calc R P A 1
H61C H -0.3113 0.2157 0.5391 0.148 Uiso 0.66 1 calc R P A 1
H61D H -0.2683 0.2294 0.6568 0.148 Uiso 0.33 1 calc R P A 2
H61E H -0.3144 0.2468 0.5514 0.148 Uiso 0.33 1 calc R P A 2
H61F H -0.2499 0.1727 0.5847 0.148 Uiso 0.33 1 calc R P A 2
C62 C -0.0624(8) 0.2700(8) 0.7177(7) 0.103(4) Uani 1 1 d . . . .
H62A H -0.0631 0.2241 0.7560 0.155 Uiso 0.66 1 calc R P A 1
H62B H 0.0056 0.2895 0.7272 0.155 Uiso 0.66 1 calc R P A 1
H62C H -0.0859 0.3189 0.7348 0.155 Uiso 0.66 1 calc R P A 1
H62D H -0.0753 0.2756 0.7707 0.155 Uiso 0.33 1 calc R P A 2
H62E H -0.0639 0.2089 0.7012 0.155 Uiso 0.33 1 calc R P A 2
H62F H 0.0032 0.3043 0.7335 0.155 Uiso 0.33 1 calc R P A 2
O21 O 0.3605(5) 0.2140(5) 0.5502(5) 0.093(2) Uani 1 1 d . . . .
N1 N 0.4908(6) 0.2555(7) 0.6951(7) 0.103(3) Uani 1 1 d . . . .
C63 C 0.3974(7) 0.2534(7) 0.6305(8) 0.086(3) Uani 1 1 d . . . .
H63 H 0.3568 0.2833 0.6461 0.103 Uiso 1 1 calc R . . .
C64 C 0.5295(10) 0.3065(10) 0.7852(9) 0.137(5) Uani 1 1 d . . . .
H64A H 0.4802 0.3396 0.7848 0.205 Uiso 1 1 calc GR . . .
H64B H 0.5911 0.3466 0.7986 0.205 Uiso 1 1 calc GR . . .
H64C H 0.5431 0.2676 0.8328 0.205 Uiso 1 1 calc GR . . .
C65 C 0.5520(9) 0.2075(13) 0.6738(12) 0.194(9) Uani 1 1 d . . . .
H65A H 0.5115 0.1719 0.6138 0.292 Uiso 1 1 calc GR . . .
H65B H 0.5804 0.1700 0.7214 0.292 Uiso 1 1 calc GR . . .
H65C H 0.6058 0.2480 0.6715 0.292 Uiso 1 1 calc GR . . .

loop_
_atom_site_aniso_label
_atom_site_aniso_U_11
_atom_site_aniso_U_22
_atom_site_aniso_U_33
_atom_site_aniso_U_23
_atom_site_aniso_U_13
_atom_site_aniso_U_12
Dy1 0.02290(13) 0.01987(13) 0.02165(13) -0.00021(10) 0.00716(11) 0.00216(10)
Dy2 0.02169(14) 0.02070(13) 0.02182(13) -0.00076(10) 0.00591(10) 0.00284(10)
S1A 0.0596(17) 0.0515(16) 0.0593(17) -0.0009(13) 0.0325(15) 0.0039(13)
S1B 0.054(3) 0.048(3) 0.047(3) -0.001(2) 0.025(3) 0.004(2)
O1 0.026(2) 0.033(2) 0.030(2) -0.0043(17) 0.0021(17) 0.0055(17)
O2 0.0248(19) 0.0247(19) 0.0201(18) -0.0003(15) -0.0001(15) -0.0002(15)
O3 0.071(4) 0.063(3) 0.042(3) -0.021(2) -0.027(3) 0.024(3)
O4 0.0244(19) 0.031(2) 0.0281(19) -0.0044(16) 0.0044(16) 0.0039(16)
O5 0.0236(19) 0.0244(19) 0.0232(18) -0.0009(15) 0.0015(16) 0.0021(15)
O6 0.070(3) 0.068(3) 0.026(2) -0.014(2) -0.014(2) 0.027(3)
O7 0.0198(18) 0.024(2) 0.042(2) 0.0013(17) 0.0089(17) 0.0021(15)
O8 0.0242(19) 0.028(2) 0.030(2) 0.0005(16) 0.0068(16) 0.0085(16)
O9 0.030(3) 0.119(5) 0.079(4) 0.031(3) 0.026(3) 0.016(3)
O10 0.041(2) 0.026(2) 0.0231(19) 0.0022(16) 0.0099(17) 0.0079(17)
O11 0.044(2) 0.025(2) 0.0276(19) 0.0000(16) 0.0146(18) 0.0106(17)
O12 0.115(5) 0.099(5) 0.056(4) -0.036(4) 0.031(4) -0.001(4)
O13 0.045(2) 0.024(2) 0.0246(19) -0.0026(15) 0.0149(18) -0.0011(17)
O14 0.033(2) 0.037(2) 0.0214(18) 0.0057(16) 0.0116(16) 0.0046(17)
O15 0.134(5) 0.070(4) 0.064(3) -0.023(3) 0.074(4) -0.033(4)
O16 0.027(2) 0.028(2) 0.040(2) 0.0040(17) 0.0130(17) 0.0052(17)
O17 0.0242(19) 0.028(2) 0.047(2) 0.0065(18) 0.0132(18) 0.0030(17)
O18 0.042(3) 0.147(6) 0.117(5) 0.032(5) 0.040(4) 0.027(4)
O19 0.034(2) 0.052(3) 0.038(2) 0.009(2) 0.0177(19) 0.000(2)
O20 0.032(2) 0.032(2) 0.041(2) 0.0039(18) 0.0170(19) 0.0013(17)
C1 0.030(3) 0.020(3) 0.022(3) 0.005(2) 0.007(2) 0.001(2)
C2 0.038(3) 0.031(3) 0.026(3) -0.003(2) 0.003(3) 0.007(3)
C3 0.042(3) 0.038(3) 0.029(3) -0.007(3) 0.003(3) 0.012(3)
C4 0.048(4) 0.042(4) 0.034(3) -0.007(3) 0.001(3) 0.012(3)
C5 0.050(4) 0.043(4) 0.039(4) -0.014(3) -0.007(3) 0.016(3)
C6 0.057(4) 0.054(4) 0.034(4) -0.013(3) -0.015(3) 0.019(4)
C7 0.068(5) 0.051(4) 0.040(4) -0.019(3) -0.009(4) 0.015(4)
C8 0.082(6) 0.062(5) 0.049(4) -0.024(4) 0.001(4) 0.027(4)
C9 0.060(5) 0.059(5) 0.038(4) -0.011(3) -0.002(3) 0.026(4)
C10 0.078(6) 0.070(5) 0.041(4) -0.017(4) -0.030(4) 0.016(5)
C11 0.024(3) 0.021(3) 0.026(3) 0.003(2) 0.007(2) -0.001(2)
C12 0.028(3) 0.026(3) 0.024(3) -0.001(2) 0.002(2) 0.003(2)
C13 0.024(3) 0.035(3) 0.030(3) -0.002(2) 0.006(2) 0.006(2)
C14 0.030(3) 0.032(3) 0.028(3) -0.003(2) 0.007(2) 0.002(2)
C15 0.037(3) 0.039(3) 0.029(3) -0.005(3) 0.002(3) 0.009(3)
C16 0.039(3) 0.046(4) 0.030(3) -0.002(3) 0.002(3) 0.006(3)
C17 0.043(4) 0.053(4) 0.033(3) -0.016(3) 0.005(3) 0.004(3)
C18 0.048(4) 0.044(4) 0.047(4) -0.017(3) 0.008(3) 0.012(3)
C19 0.033(3) 0.045(4) 0.035(3) -0.007(3) -0.001(3) 0.008(3)
C20 0.077(6) 0.069(5) 0.027(3) -0.011(3) -0.014(4) 0.012(4)
C21 0.028(3) 0.029(3) 0.017(2) 0.000(2) 0.005(2) 0.003(2)
C22 0.032(3) 0.026(3) 0.037(3) -0.002(2) 0.013(3) -0.002(2)
C23 0.027(3) 0.037(3) 0.035(3) -0.003(3) 0.013(3) 0.003(2)
C24 0.026(3) 0.048(4) 0.044(3) -0.005(3) 0.017(3) -0.001(3)
C25 0.033(3) 0.060(4) 0.045(4) 0.003(3) 0.020(3) 0.000(3)
C26 0.025(3) 0.092(6) 0.041(4) 0.005(4) 0.016(3) 0.004(4)
C27 0.036(4) 0.076(6) 0.065(5) -0.020(4) 0.026(4) -0.019(4)
C28 0.060(5) 0.048(4) 0.100(6) -0.010(4) 0.046(5) -0.013(4)
C29 0.041(4) 0.047(4) 0.083(5) -0.007(4) 0.032(4) -0.003(3)
C30 0.025(4) 0.155(9) 0.073(6) 0.012(6) 0.020(4) 0.000(5)
C31 0.019(3) 0.033(3) 0.022(3) -0.001(2) 0.002(2) 0.002(2)
C32 0.040(3) 0.038(3) 0.028(3) 0.003(3) 0.015(3) 0.010(3)
C33 0.044(4) 0.042(3) 0.028(3) 0.000(3) 0.014(3) 0.010(3)
C34 0.043(4) 0.058(4) 0.031(3) -0.003(3) 0.015(3) 0.008(3)
C35 0.052(4) 0.068(5) 0.030(3) -0.014(3) 0.011(3) 0.004(4)
C36 0.062(5) 0.089(6) 0.037(4) -0.022(4) 0.014(4) 0.002(4)
C37 0.101(7) 0.123(9) 0.030(4) -0.004(5) 0.029(4) 0.008(6)
C38 0.139(9) 0.098(7) 0.039(5) 0.012(5) 0.040(5) 0.018(7)
C39 0.093(6) 0.070(5) 0.035(4) -0.003(4) 0.028(4) 0.000(5)
C40 0.120(9) 0.095(8) 0.076(7) -0.046(6) 0.026(6) 0.006(7)
C41 0.027(3) 0.032(3) 0.023(3) 0.000(2) 0.011(2) 0.003(2)
C42 0.045(3) 0.029(3) 0.030(3) -0.004(2) 0.016(3) -0.002(3)
C43 0.046(4) 0.029(3) 0.030(3) -0.002(2) 0.016(3) 0.001(3)
C44 0.045(3) 0.035(3) 0.029(3) -0.001(2) 0.018(3) 0.001(3)
C45 0.069(5) 0.035(3) 0.041(4) -0.005(3) 0.031(4) -0.012(3)
C46 0.070(5) 0.044(4) 0.037(3) -0.003(3) 0.034(3) 0.000(3)
C47 0.074(5) 0.045(4) 0.041(4) -0.016(3) 0.028(4) -0.010(4)
C48 0.092(6) 0.061(5) 0.057(5) -0.027(4) 0.047(5) -0.041(4)
C49 0.078(5) 0.063(5) 0.048(4) -0.021(4) 0.045(4) -0.031(4)
C50 0.112(7) 0.074(5) 0.050(4) -0.012(4) 0.058(5) -0.007(5)
C51 0.021(3) 0.030(3) 0.026(3) -0.005(2) 0.003(2) 0.000(2)
C52 0.025(3) 0.039(3) 0.043(3) -0.002(3) 0.012(3) 0.003(3)
C53 0.034(3) 0.034(3) 0.050(4) 0.002(3) 0.015(3) 0.008(3)
C54 0.034(3) 0.046(4) 0.045(4) -0.002(3) 0.011(3) 0.014(3)
C55 0.038(4) 0.067(5) 0.055(4) 0.008(4) 0.021(3) 0.021(3)
C56 0.035(4) 0.081(6) 0.065(5) 0.000(4) 0.016(4) 0.022(4)
C57 0.038(4) 0.087(6) 0.064(5) -0.010(5) 0.007(4) 0.027(4)
C58 0.058(5) 0.068(5) 0.059(5) 0.002(4) 0.009(4) 0.034(4)
C59 0.046(4) 0.047(4) 0.064(5) 0.006(4) 0.017(4) 0.018(3)
C60 0.045(5) 0.233(15) 0.109(8) 0.030(9) 0.043(6) 0.039(7)
C61 0.122(8) 0.107(8) 0.067(6) -0.008(5) 0.063(6) -0.035(7)
C62 0.087(7) 0.144(10) 0.082(7) 0.052(7) 0.038(6) 0.023(7)
O21 0.057(4) 0.124(6) 0.099(5) 0.026(5) 0.037(4) 0.018(4)
N1 0.055(5) 0.137(8) 0.112(7) 0.013(6) 0.037(5) 0.005(5)
C63 0.051(6) 0.105(8) 0.116(8) 0.036(7) 0.050(6) 0.010(5)
C64 0.113(10) 0.187(14) 0.114(10) 0.003(10) 0.066(9) 0.000(10)
C65 0.082(9) 0.30(2) 0.197(16) -0.014(15) 0.044(10) 0.098(12)

loop_
_atom_type_symbol
_atom_type_description
_atom_type_scat_dispersion_real
_atom_type_scat_dispersion_imag
_atom_type_scat_source
C C 0.0033 0.0016 'International Tables Vol C Tables 4.2.6.8 and 6.1.1.4'
H H 0.0000 0.0000 'International Tables Vol C Tables 4.2.6.8 and 6.1.1.4'
Dy Dy -0.1892 4.4098 'International Tables Vol C Tables 4.2.6.8 and 6.1.1.4'
N N 0.0061 0.0033 'International Tables Vol C Tables 4.2.6.8 and 6.1.1.4'
O O 0.0106 0.0060 'International Tables Vol C Tables 4.2.6.8 and 6.1.1.4'
S S 0.1246 0.1234 'International Tables Vol C Tables 4.2.6.8 and 6.1.1.4'

loop_
_geom_angle_atom_site_label_1
_geom_angle_atom_site_label_2
_geom_angle_atom_site_label_3
_geom_angle
_geom_angle_site_symmetry_1
_geom_angle_site_symmetry_3
O2 Dy1 Dy1 136.81(8) . 2_556
O2 Dy1 O4 109.13(12) . .
O2 Dy1 O5 66.61(11) . .
O2 Dy1 O14 115.80(11) . 2_556
O2 Dy1 O20 70.38(13) . .
O2 Dy1 C11 88.26(13) . .
O2 Dy1 C41 97.52(13) . .
O4 Dy1 Dy1 107.41(9) . 2_556
O4 Dy1 O14 135.06(12) . 2_556
O4 Dy1 C11 25.21(13) . .
O4 Dy1 C41 146.67(14) . .
O5 Dy1 Dy1 124.58(9) . 2_556
O5 Dy1 O4 51.64(11) . .
O5 Dy1 O14 153.45(12) . 2_556
O5 Dy1 C11 26.43(13) . .
O5 Dy1 C41 161.59(13) . .
O13 Dy1 Dy1 85.45(9) . 2_556
O13 Dy1 O2 79.06(12) . .
O13 Dy1 O4 143.03(13) . .
O13 Dy1 O5 144.92(12) . .
O13 Dy1 O14 51.11(11) . 2_556
O13 Dy1 O20 77.72(12) . .
O13 Dy1 C11 153.83(14) . .
O13 Dy1 C41 25.10(14) . .
O14 Dy1 Dy1 40.05(9) . 2_556
O14 Dy1 Dy1 34.45(8) 2_556 2_556
O14 Dy1 O2 138.32(13) . .
O14 Dy1 O4 72.81(13) . .
O14 Dy1 O5 87.09(12) . .
O14 Dy1 O13 125.39(12) . .
O14 Dy1 O14 74.50(13) . 2_556
O14 Dy1 O17 74.76(13) . .
O14 Dy1 O20 141.01(13) . .
O14 Dy1 C11 78.80(14) . .
O14 Dy1 C11 152.65(13) 2_556 .
O14 Dy1 C41 26.01(13) 2_556 .
O14 Dy1 C41 100.40(15) . .
O16 Dy1 Dy1 68.41(9) . 2_556
O16 Dy1 O2 143.98(13) . .
O16 Dy1 O4 74.77(12) . .
O16 Dy1 O5 126.39(12) . .
O16 Dy1 O13 78.51(13) . .
O16 Dy1 O14 77.63(14) . .
O16 Dy1 O14 68.74(12) . 2_556
O16 Dy1 O17 135.21(13) . .
O16 Dy1 O20 77.54(14) . .
O16 Dy1 C11 99.96(14) . .
O16 Dy1 C41 71.91(14) . .
O17 Dy1 Dy1 67.69(9) . 2_556
O17 Dy1 O2 72.10(13) . .
O17 Dy1 O4 127.36(13) . .
O17 Dy1 O5 86.69(12) . .
O17 Dy1 O13 89.60(13) . .
O17 Dy1 O14 70.28(12) . 2_556
O17 Dy1 O20 142.01(14) . .
O17 Dy1 C11 108.30(14) . .
O17 Dy1 C41 79.22(14) . .
O20 Dy1 Dy1 144.40(10) . 2_556
O20 Dy1 O4 71.95(13) . .
O20 Dy1 O5 83.99(12) . .
O20 Dy1 O14 122.31(12) . 2_556
O20 Dy1 C11 76.46(14) . .
O20 Dy1 C41 99.85(14) . .
C11 Dy1 Dy1 118.63(10) . 2_556
C11 Dy1 C41 171.74(15) . .
C41 Dy1 Dy1 60.38(11) . 2_556
O1 Dy2 Dy2 112.87(9) . 2_566
O1 Dy2 O7 129.01(13) . .
O1 Dy2 O8 135.28(12) . 2_566
O1 Dy2 C1 26.15(14) . .
O1 Dy2 C21 137.55(14) . .
O2 Dy2 Dy2 143.21(8) . 2_566
O2 Dy2 O1 53.18(12) . .
O2 Dy2 O7 83.55(12) . .
O2 Dy2 O8 127.28(12) . 2_566
O2 Dy2 C1 27.12(14) . .
O2 Dy2 C21 105.35(13) . .
O5 Dy2 Dy2 138.86(8) . 2_566
O5 Dy2 O1 108.25(12) . .
O5 Dy2 O2 67.29(11) . .
O5 Dy2 O7 70.32(12) . .
O5 Dy2 O8 110.73(11) . 2_566
O5 Dy2 C1 89.08(13) . .
O5 Dy2 C21 90.40(13) . .
O7 Dy2 Dy2 84.68(8) . 2_566
O7 Dy2 O8 50.98(11) . 2_566
O7 Dy2 C1 106.39(14) . .
O7 Dy2 C21 25.08(13) . .
O8 Dy2 Dy2 38.87(9) . 2_566
O8 Dy2 Dy2 34.15(8) 2_566 2_566
O8 Dy2 O1 82.40(12) . .
O8 Dy2 O2 133.42(12) . .
O8 Dy2 O5 152.54(13) . .
O8 Dy2 O7 123.09(12) . .
O8 Dy2 O8 73.02(13) . 2_566
O8 Dy2 O10 76.66(13) . .
O8 Dy2 O11 77.38(13) . .
O8 Dy2 O19 84.30(14) . .
O8 Dy2 C1 107.16(14) . .
O8 Dy2 C1 135.83(13) 2_566 .
O8 Dy2 C21 25.91(13) 2_566 .
O8 Dy2 C21 98.44(14) . .
O10 Dy2 Dy2 68.20(9) . 2_566
O10 Dy2 O1 69.37(13) . .
O10 Dy2 O2 75.09(12) . .
O10 Dy2 O5 130.62(13) . .
O10 Dy2 O7 74.86(13) . .
O10 Dy2 O8 68.93(12) . 2_566
O10 Dy2 O19 138.22(13) . .
O10 Dy2 C1 68.36(13) . .
O10 Dy2 C21 69.63(13) . .
O11 Dy2 Dy2 68.51(9) . 2_566
O11 Dy2 O1 141.05(13) . .
O11 Dy2 O2 145.91(12) . .
O11 Dy2 O5 78.96(12) . .
O11 Dy2 O7 89.80(13) . .
O11 Dy2 O8 68.72(13) . 2_566
O11 Dy2 O10 135.07(12) . .
O11 Dy2 O19 73.62(14) . .
O11 Dy2 C1 155.45(14) . .
O11 Dy2 C21 78.75(14) . .
O19 Dy2 Dy2 116.03(11) . 2_566
O19 Dy2 O1 71.51(14) . .
O19 Dy2 O2 92.89(13) . .
O19 Dy2 O5 75.78(14) . .
O19 Dy2 O7 144.55(13) . .
O19 Dy2 O8 139.26(13) . 2_566
O19 Dy2 C1 82.73(15) . .
O19 Dy2 C21 150.94(14) . .
C1 Dy2 Dy2 130.08(10) . 2_566
C1 Dy2 C21 123.11(15) . .
C21 Dy2 Dy2 59.72(11) . 2_566
O19 S1A C61 100.4(4) . .
O19 S1A C62 111.0(4) . .
C62 S1A C61 98.0(5) . .
O19 S1B C61 104.7(4) . .
O19 S1B C62 116.3(5) . .
C62 S1B C61 102.7(6) . .
C1 O1 Dy2 93.2(3) . .
Dy1 O2 Dy2 114.27(13) . .
C1 O2 Dy1 134.5(3) . .
C1 O2 Dy2 93.1(3) . .
C6 O3 C10 116.8(6) . .
C11 O4 Dy1 95.1(3) . .
Dy2 O5 Dy1 111.80(13) . .
C11 O5 Dy1 94.0(3) . .
C11 O5 Dy2 134.2(3) . .
C16 O6 C20 117.6(5) . .
C21 O7 Dy2 97.1(3) . .
Dy2 O8 Dy2 106.98(13) . 2_566
C21 O8 Dy2 157.5(4) 2_566 .
C21 O8 Dy2 92.4(3) 2_566 2_566
C26 O9 C30 117.4(7) . .
C31 O10 Dy2 135.5(3) . .
C31 O11 Dy2 136.8(3) 2_566 .
C36 O12 C40 117.0(7) . .
C41 O13 Dy1 99.6(3) . .
Dy1 O14 Dy1 105.50(13) . 2_556
C41 O14 Dy1 88.4(3) 2_556 2_556
C41 O14 Dy1 165.1(4) 2_556 .
C46 O15 C50 117.4(5) . .
C51 O16 Dy1 137.4(4) 2_556 .
C51 O17 Dy1 137.0(4) . .
C56 O18 C60 118.1(8) . .
S1A O19 Dy2 133.8(3) . .
S1B O19 Dy2 135.3(3) . .
Dy1 O20 H20A 112.2 . .
Dy1 O20 H20B 111.5 . .
H20A O20 H20B 106.8 . .
O1 C1 Dy2 60.7(2) . .
O1 C1 O2 120.2(4) . .
O1 C1 C2 121.5(5) . .
O2 C1 Dy2 59.8(2) . .
O2 C1 C2 118.3(5) . .
C2 C1 Dy2 173.2(4) . .
C1 C2 H2 119.2 . .
C3 C2 C1 121.6(5) . .
C3 C2 H2 119.2 . .
C2 C3 H3 116.3 . .
C2 C3 C4 127.4(6) . .
C4 C3 H3 116.3 . .
C5 C4 C3 118.7(6) . .
C5 C4 C9 117.9(6) . .
C9 C4 C3 123.4(6) . .
C4 C5 H5 119.0 . .
C4 C5 C6 121.9(6) . .
C6 C5 H5 119.0 . .
O3 C6 C5 115.6(6) . .
O3 C6 C7 125.1(6) . .
C7 C6 C5 119.4(6) . .
C6 C7 H7 120.6 . .
C6 C7 C8 118.8(6) . .
C8 C7 H7 120.6 . .
C7 C8 H8 118.9 . .
C9 C8 C7 122.2(7) . .
C9 C8 H8 118.9 . .
C4 C9 H9 120.1 . .
C8 C9 C4 119.8(7) . .
C8 C9 H9 120.1 . .
O3 C10 H10A 109.5 . .
O3 C10 H10B 109.5 . .
O3 C10 H10C 109.5 . .
H10A C10 H10B 109.5 . .
H10A C10 H10C 109.5 . .
H10B C10 H10C 109.5 . .
O4 C11 Dy1 59.7(3) . .
O4 C11 O5 119.2(4) . .
O4 C11 C12 121.8(5) . .
O5 C11 Dy1 59.5(2) . .
O5 C11 C12 118.9(5) . .
C12 C11 Dy1 177.0(4) . .
C11 C12 H12 119.5 . .
C13 C12 C11 120.9(5) . .
C13 C12 H12 119.5 . .
C12 C13 H13 116.1 . .
C12 C13 C14 127.8(5) . .
C14 C13 H13 116.1 . .
C15 C14 C13 118.0(5) . .
C15 C14 C19 119.0(5) . .
C19 C14 C13 123.0(5) . .
C14 C15 H15 119.6 . .
C14 C15 C16 120.9(6) . .
C16 C15 H15 119.6 . .
O6 C16 C15 115.3(6) . .
O6 C16 C17 125.0(5) . .
C17 C16 C15 119.8(6) . .
C16 C17 H17 120.4 . .
C16 C17 C18 119.3(6) . .
C18 C17 H17 120.4 . .
C17 C18 H18 119.2 . .
C19 C18 C17 121.6(6) . .
C19 C18 H18 119.2 . .
C14 C19 H19 120.3 . .
C18 C19 C14 119.5(6) . .
C18 C19 H19 120.3 . .
O6 C20 H20C 109.5 . .
O6 C20 H20D 109.5 . .
O6 C20 H20E 109.5 . .
H20C C20 H20D 109.5 . .
H20C C20 H20E 109.5 . .
H20D C20 H20E 109.5 . .
O7 C21 Dy2 57.8(3) . .
O7 C21 O8 119.5(5) . 2_566
O7 C21 C22 122.9(5) . .
O8 C21 Dy2 61.7(3) 2_566 .
O8 C21 C22 117.6(5) 2_566 .
C22 C21 Dy2 178.5(4) . .
C21 C22 H22 118.5 . .
C23 C22 C21 123.0(5) . .
C23 C22 H22 118.5 . .
C22 C23 H23 116.8 . .
C22 C23 C24 126.4(6) . .
C24 C23 H23 116.8 . .
C25 C24 C23 119.6(6) . .
C29 C24 C23 122.4(6) . .
C29 C24 C25 118.0(6) . .
C24 C25 H25 119.6 . .
C26 C25 C24 120.8(7) . .
C26 C25 H25 119.6 . .
O9 C26 C25 115.1(7) . .
O9 C26 C27 125.4(6) . .
C25 C26 C27 119.5(7) . .
C26 C27 H27 120.0 . .
C28 C27 C26 120.0(7) . .
C28 C27 H27 120.0 . .
C27 C28 H28 119.8 . .
C27 C28 C29 120.4(8) . .
C29 C28 H28 119.8 . .
C24 C29 H29 119.4 . .
C28 C29 C24 121.2(7) . .
C28 C29 H29 119.4 . .
O9 C30 H30A 109.5 . .
O9 C30 H30B 109.5 . .
O9 C30 H30C 109.5 . .
H30A C30 H30B 109.5 . .
H30A C30 H30C 109.5 . .
H30B C30 H30C 109.5 . .
O10 C31 O11 125.8(5) . 2_566
O10 C31 C32 119.7(5) . .
O11 C31 C32 114.5(5) 2_566 .
C31 C32 H32 118.5 . .
C33 C32 C31 123.0(6) . .
C33 C32 H32 118.5 . .
C32 C33 H33 117.1 . .
C32 C33 C34 125.7(6) . .
C34 C33 H33 117.1 . .
C35 C34 C33 119.1(6) . .
C39 C34 C33 121.7(6) . .
C39 C34 C35 119.1(6) . .
C34 C35 H35 119.9 . .
C36 C35 C34 120.1(8) . .
C36 C35 H35 119.9 . .
O12 C36 C35 125.3(9) . .
O12 C36 C37 115.0(8) . .
C37 C36 C35 119.7(8) . .
C36 C37 H37 119.8 . .
C38 C37 C36 120.5(7) . .
C38 C37 H37 119.8 . .
C37 C38 H38 119.8 . .
C37 C38 C39 120.4(9) . .
C39 C38 H38 119.8 . .
C34 C39 H39 120.0 . .
C38 C39 C34 120.1(8) . .
C38 C39 H39 120.0 . .
O12 C40 H40A 109.5 . .
O12 C40 H40B 109.5 . .
O12 C40 H40C 109.5 . .
H40A C40 H40B 109.5 . .
H40A C40 H40C 109.5 . .
H40B C40 H40C 109.5 . .
O13 C41 Dy1 55.3(3) . .
O13 C41 O14 120.9(5) . 2_556
O13 C41 C42 120.6(5) . .
O14 C41 Dy1 65.6(3) 2_556 .
O14 C41 C42 118.5(5) 2_556 .
C42 C41 Dy1 175.8(4) . .
C41 C42 H42 118.8 . .
C43 C42 C41 122.4(5) . .
C43 C42 H42 118.8 . .
C42 C43 H43 116.9 . .
C42 C43 C44 126.2(5) . .
C44 C43 H43 116.9 . .
C45 C44 C43 119.7(5) . .
C45 C44 C49 117.4(5) . .
C49 C44 C43 122.9(6) . .
C44 C45 H45 119.0 . .
C44 C45 C46 122.0(6) . .
C46 C45 H45 119.0 . .
O15 C46 C45 115.5(6) . .
O15 C46 C47 124.9(6) . .
C47 C46 C45 119.6(6) . .
C46 C47 H47 120.6 . .
C46 C47 C48 118.8(6) . .
C48 C47 H47 120.6 . .
C47 C48 H48 119.0 . .
C47 C48 C49 122.1(6) . .
C49 C48 H48 119.0 . .
C44 C49 H49 119.9 . .
C48 C49 C44 120.1(6) . .
C48 C49 H49 119.9 . .
O15 C50 H50A 109.5 . .
O15 C50 H50B 109.5 . .
O15 C50 H50C 109.5 . .
H50A C50 H50B 109.5 . .
H50A C50 H50C 109.5 . .
H50B C50 H50C 109.5 . .
O16 C51 O17 126.4(5) 2_556 .
O16 C51 C52 116.6(5) 2_556 .
O17 C51 C52 116.9(5) . .
C51 C52 H52 117.5 . .
C53 C52 C51 125.0(6) . .
C53 C52 H52 117.5 . .
C52 C53 H53 116.9 . .
C52 C53 C54 126.1(6) . .
C54 C53 H53 116.9 . .
C55 C54 C53 121.7(6) . .
C59 C54 C53 119.3(6) . .
C59 C54 C55 119.0(6) . .
C54 C55 H55 119.9 . .
C54 C55 C56 120.1(7) . .
C56 C55 H55 119.9 . .
O18 C56 C55 115.2(8) . .
C57 C56 O18 124.6(7) . .
C57 C56 C55 120.2(8) . .
C56 C57 H57 120.1 . .
C56 C57 C58 119.7(7) . .
C58 C57 H57 120.1 . .
C57 C58 H58 119.8 . .
C57 C58 C59 120.4(8) . .
C59 C58 H58 119.8 . .
C54 C59 C58 120.5(8) . .
C54 C59 H59 119.7 . .
C58 C59 H59 119.7 . .
O18 C60 H60A 109.5 . .
O18 C60 H60B 109.5 . .
O18 C60 H60C 109.5 . .
H60A C60 H60B 109.5 . .
H60A C60 H60C 109.5 . .
H60B C60 H60C 109.5 . .
S1A C61 H61A 109.5 . .
S1A C61 H61B 109.5 . .
S1A C61 H61C 109.5 . .
S1B C61 H61D 109.5 . .
S1B C61 H61E 109.5 . .
S1B C61 H61F 109.5 . .
H61A C61 H61B 109.5 . .
H61A C61 H61C 109.5 . .
H61B C61 H61C 109.5 . .
H61D C61 H61E 109.5 . .
H61D C61 H61F 109.5 . .
H61E C61 H61F 109.5 . .
S1A C62 H62A 109.5 . .
S1A C62 H62B 109.5 . .
S1A C62 H62C 109.5 . .
S1B C62 H62D 109.5 . .
S1B C62 H62E 109.5 . .
S1B C62 H62F 109.5 . .
H62A C62 H62B 109.5 . .
H62A C62 H62C 109.5 . .
H62B C62 H62C 109.5 . .
H62D C62 H62E 109.5 . .
H62D C62 H62F 109.5 . .
H62E C62 H62F 109.5 . .
C63 N1 C64 120.1(11) . .
C63 N1 C65 118.8(11) . .
C65 N1 C64 121.1(10) . .
O21 C63 N1 123.6(11) . .
O21 C63 H63 118.2 . .
N1 C63 H63 118.2 . .
N1 C64 H64A 109.5 . .
N1 C64 H64B 109.5 . .
N1 C64 H64C 109.5 . .
H64A C64 H64B 109.5 . .
H64A C64 H64C 109.5 . .
H64B C64 H64C 109.5 . .
N1 C65 H65A 109.5 . .
N1 C65 H65B 109.5 . .
N1 C65 H65C 109.5 . .
H65A C65 H65B 109.5 . .
H65A C65 H65C 109.5 . .
H65B C65 H65C 109.5 . .

loop_
_geom_bond_atom_site_label_1
_geom_bond_atom_site_label_2
_geom_bond_distance
_geom_bond_site_symmetry_2
Dy1 Dy1 3.9541(6) 2_556
Dy1 O2 2.417(4) .
Dy1 O4 2.509(3) .
Dy1 O5 2.502(3) .
Dy1 O13 2.417(3) .
Dy1 O14 2.641(4) 2_556
Dy1 O14 2.321(4) .
Dy1 O16 2.301(4) .
Dy1 O17 2.356(4) .
Dy1 O20 2.435(4) .
Dy1 C11 2.895(5) .
Dy1 C41 2.899(5) .
Dy2 Dy2 3.9299(6) 2_566
Dy2 O1 2.467(3) .
Dy2 O2 2.446(3) .
Dy2 O5 2.431(4) .
Dy2 O7 2.496(3) .
Dy2 O8 2.307(4) .
Dy2 O8 2.579(4) 2_566
Dy2 O10 2.369(4) .
Dy2 O11 2.340(3) .
Dy2 O19 2.377(4) .
Dy2 C1 2.825(5) .
Dy2 C21 2.926(5) .
S1A O19 1.537(5) .
S1A C61 1.775(11) .
S1A C62 1.694(10) .
S1B O19 1.497(7) .
S1B C61 1.717(10) .
S1B C62 1.637(11) .
O1 C1 1.247(6) .
O2 C1 1.290(6) .
O3 C6 1.358(8) .
O3 C10 1.446(7) .
O4 C11 1.238(6) .
O5 C11 1.292(6) .
O6 C16 1.362(8) .
O6 C20 1.431(7) .
O7 C21 1.250(6) .
O8 Dy2 2.579(4) 2_566
O8 C21 1.280(6) 2_566
O9 C26 1.365(9) .
O9 C30 1.437(8) .
O10 C31 1.242(6) .
O11 C31 1.277(6) 2_566
O12 C36 1.357(9) .
O12 C40 1.389(12) .
O13 C41 1.247(6) .
O14 Dy1 2.641(4) 2_556
O14 C41 1.272(6) 2_556
O15 C46 1.365(8) .
O15 C50 1.436(8) .
O16 C51 1.250(7) 2_556
O17 C51 1.259(6) .
O18 C56 1.386(10) .
O18 C60 1.428(10) .
O20 H20A 0.9029 .
O20 H20B 0.9011 .
C1 C2 1.475(7) .
C2 H2 0.9300 .
C2 C3 1.322(8) .
C3 H3 0.9300 .
C3 C4 1.458(8) .
C4 C5 1.389(9) .
C4 C9 1.390(9) .
C5 H5 0.9300 .
C5 C6 1.397(8) .
C6 C7 1.368(10) .
C7 H7 0.9300 .
C7 C8 1.388(10) .
C8 H8 0.9300 .
C8 C9 1.373(9) .
C9 H9 0.9300 .
C10 H10A 0.9600 .
C10 H10B 0.9600 .
C10 H10C 0.9600 .
C11 C12 1.473(7) .
C12 H12 0.9300 .
C12 C13 1.330(7) .
C13 H13 0.9300 .
C13 C14 1.477(7) .
C14 C15 1.385(8) .
C14 C19 1.393(8) .
C15 H15 0.9300 .
C15 C16 1.392(8) .
C16 C17 1.369(9) .
C17 H17 0.9300 .
C17 C18 1.386(9) .
C18 H18 0.9300 .
C18 C19 1.371(8) .
C19 H19 0.9300 .
C20 H20C 0.9600 .
C20 H20D 0.9600 .
C20 H20E 0.9600 .
C21 O8 1.280(6) 2_566
C21 C22 1.467(7) .
C22 H22 0.9300 .
C22 C23 1.322(8) .
C23 H23 0.9300 .
C23 C24 1.464(8) .
C24 C25 1.394(9) .
C24 C29 1.384(9) .
C25 H25 0.9300 .
C25 C26 1.391(9) .
C26 C27 1.391(11) .
C27 H27 0.9300 .
C27 C28 1.361(11) .
C28 H28 0.9300 .
C28 C29 1.383(9) .
C29 H29 0.9300 .
C30 H30A 0.9600 .
C30 H30B 0.9600 .
C30 H30C 0.9600 .
C31 O11 1.277(6) 2_566
C31 C32 1.494(7) .
C32 H32 0.9300 .
C32 C33 1.316(8) .
C33 H33 0.9300 .
C33 C34 1.482(8) .
C34 C35 1.388(9) .
C34 C39 1.385(10) .
C35 H35 0.9300 .
C35 C36 1.383(10) .
C36 C37 1.375(12) .
C37 H37 0.9300 .
C37 C38 1.362(13) .
C38 H38 0.9300 .
C38 C39 1.376(10) .
C39 H39 0.9300 .
C40 H40A 0.9600 .
C40 H40B 0.9600 .
C40 H40C 0.9600 .
C41 O14 1.272(6) 2_556
C41 C42 1.483(7) .
C42 H42 0.9300 .
C42 C43 1.322(8) .
C43 H43 0.9300 .
C43 C44 1.468(7) .
C44 C45 1.377(8) .
C44 C49 1.391(8) .
C45 H45 0.9300 .
C45 C46 1.399(8) .
C46 C47 1.365(9) .
C47 H47 0.9300 .
C47 C48 1.370(10) .
C48 H48 0.9300 .
C48 C49 1.378(9) .
C49 H49 0.9300 .
C50 H50A 0.9600 .
C50 H50B 0.9600 .
C50 H50C 0.9600 .
C51 O16 1.250(7) 2_556
C51 C52 1.490(8) .
C52 H52 0.9300 .
C52 C53 1.301(8) .
C53 H53 0.9300 .
C53 C54 1.479(8) .
C54 C55 1.385(10) .
C54 C59 1.373(10) .
C55 H55 0.9300 .
C55 C56 1.393(9) .
C56 C57 1.367(12) .
C57 H57 0.9300 .
C57 C58 1.372(12) .
C58 H58 0.9300 .
C58 C59 1.384(10) .
C59 H59 0.9300 .
C60 H60A 0.9600 .
C60 H60B 0.9600 .
C60 H60C 0.9600 .
C61 H61A 0.9600 .
C61 H61B 0.9600 .
C61 H61C 0.9600 .
C61 H61D 0.9600 .
C61 H61E 0.9600 .
C61 H61F 0.9600 .
C62 H62A 0.9600 .
C62 H62B 0.9600 .
C62 H62C 0.9600 .
C62 H62D 0.9600 .
C62 H62E 0.9600 .
C62 H62F 0.9600 .
O21 C63 1.234(11) .
N1 C63 1.311(12) .
N1 C64 1.432(14) .
N1 C65 1.409(14) .
C63 H63 0.9300 .
C64 H64A 0.9600 .
C64 H64B 0.9600 .
C64 H64C 0.9600 .
C65 H65A 0.9600 .
C65 H65B 0.9600 .
C65 H65C 0.9600 .

loop_
_geom_torsion_atom_site_label_1
_geom_torsion_atom_site_label_2
_geom_torsion_atom_site_label_3
_geom_torsion_atom_site_label_4
_geom_torsion
_geom_torsion_site_symmetry_1
_geom_torsion_site_symmetry_4
Dy1 O2 C1 Dy2 129.0(4) . .
Dy1 O2 C1 O1 122.3(5) . .
Dy1 O2 C1 C2 -58.4(7) . .
Dy1 O4 C11 O5 0.3(5) . .
Dy1 O4 C11 C12 176.9(4) . .
Dy1 O5 C11 O4 -0.3(5) . .
Dy1 O5 C11 C12 -177.0(4) . .
Dy1 O13 C41 O14 0.2(6) . 2_556
Dy1 O13 C41 C42 -179.1(4) . .
Dy1 O17 C51 O16 -1.9(9) . 2_556
Dy1 O17 C51 C52 178.5(4) . .
Dy2 O1 C1 O2 6.6(5) . .
Dy2 O1 C1 C2 -172.6(5) . .
Dy2 O2 C1 O1 -6.7(5) . .
Dy2 O2 C1 C2 172.5(4) . .
Dy2 O5 C11 Dy1 -126.0(4) . .
Dy2 O5 C11 O4 -126.3(4) . .
Dy2 O5 C11 C12 57.0(7) . .
Dy2 O7 C21 O8 1.3(5) . 2_566
Dy2 O7 C21 C22 -178.5(4) . .
Dy2 O10 C31 O11 22.3(8) . 2_566
Dy2 O10 C31 C32 -158.5(4) . .
O1 C1 C2 C3 13.2(9) . .
O2 C1 C2 C3 -166.0(6) . .
O3 C6 C7 C8 -179.8(9) . .
O4 C11 C12 C13 -11.9(8) . .
O5 C11 C12 C13 164.7(5) . .
O6 C16 C17 C18 178.3(7) . .
O7 C21 C22 C23 -6.0(9) . .
O8 C21 C22 C23 174.2(5) 2_566 .
O9 C26 C27 C28 178.7(7) . .
O10 C31 C32 C33 13.1(9) . .
O11 C31 C32 C33 -167.6(6) 2_566 .
O12 C36 C37 C38 -179.4(9) . .
O13 C41 C42 C43 10.7(9) . .
O14 C41 C42 C43 -168.6(6) 2_556 .
O15 C46 C47 C48 -179.8(8) . .
O16 C51 C52 C53 -172.5(6) 2_556 .
O17 C51 C52 C53 7.1(9) . .
O18 C56 C57 C58 179.9(8) . .
C1 C2 C3 C4 -179.7(6) . .
C2 C3 C4 C5 178.7(7) . .
C2 C3 C4 C9 -0.1(12) . .
C3 C4 C5 C6 -178.0(7) . .
C3 C4 C9 C8 177.8(8) . .
C4 C5 C6 O3 179.4(8) . .
C4 C5 C6 C7 -0.2(13) . .
C5 C4 C9 C8 -1.0(13) . .
C5 C6 C7 C8 -0.2(14) . .
C6 C7 C8 C9 0.1(15) . .
C7 C8 C9 C4 0.5(14) . .
C9 C4 C5 C6 0.9(12) . .
C10 O3 C6 C5 -179.9(8) . .
C10 O3 C6 C7 -0.3(13) . .
C11 C12 C13 C14 -174.1(5) . .
C12 C13 C14 C15 175.5(6) . .
C12 C13 C14 C19 -2.8(10) . .
C13 C14 C15 C16 -178.4(6) . .
C13 C14 C19 C18 177.5(6) . .
C14 C15 C16 O6 -178.9(6) . .
C14 C15 C16 C17 1.5(10) . .
C15 C14 C19 C18 -0.7(10) . .
C15 C16 C17 C18 -2.1(11) . .
C16 C17 C18 C19 1.4(11) . .
C17 C18 C19 C14 0.0(11) . .
C19 C14 C15 C16 0.0(10) . .
C20 O6 C16 C15 -178.5(7) . .
C20 O6 C16 C17 1.0(11) . .
C21 C22 C23 C24 179.3(5) . .
C22 C23 C24 C25 170.1(6) . .
C22 C23 C24 C29 -10.8(10) . .
C23 C24 C25 C26 179.2(6) . .
C23 C24 C29 C28 -178.2(7) . .
C24 C25 C26 O9 -178.9(6) . .
C24 C25 C26 C27 -1.1(10) . .
C25 C24 C29 C28 0.9(11) . .
C25 C26 C27 C28 1.2(11) . .
C26 C27 C28 C29 -0.2(12) . .
C27 C28 C29 C24 -0.8(12) . .
C29 C24 C25 C26 0.1(10) . .
C30 O9 C26 C25 -178.9(6) . .
C30 O9 C26 C27 3.5(11) . .
C31 C32 C33 C34 178.6(5) . .
C32 C33 C34 C35 -179.8(6) . .
C32 C33 C34 C39 1.9(11) . .
C33 C34 C35 C36 -178.7(6) . .
C33 C34 C39 C38 -179.4(8) . .
C34 C35 C36 O12 -179.4(7) . .
C34 C35 C36 C37 -2.4(12) . .
C35 C34 C39 C38 2.3(13) . .
C35 C36 C37 C38 3.2(15) . .
C36 C37 C38 C39 -1.2(16) . .
C37 C38 C39 C34 -1.6(15) . .
C39 C34 C35 C36 -0.4(11) . .
C40 O12 C36 C35 5.4(14) . .
C40 O12 C36 C37 -171.8(9) . .
C41 C42 C43 C44 178.2(6) . .
C42 C43 C44 C45 -164.6(7) . .
C42 C43 C44 C49 15.6(11) . .
C43 C44 C45 C46 179.8(6) . .
C43 C44 C49 C48 -179.7(7) . .
C44 C45 C46 O15 179.9(7) . .
C44 C45 C46 C47 0.3(12) . .
C45 C44 C49 C48 0.5(12) . .
C45 C46 C47 C48 -0.2(12) . .
C46 C47 C48 C49 0.3(14) . .
C47 C48 C49 C44 -0.4(14) . .
C49 C44 C45 C46 -0.4(11) . .
C50 O15 C46 C45 176.8(7) . .
C50 O15 C46 C47 -3.6(12) . .
C51 C52 C53 C54 172.4(6) . .
C52 C53 C54 C55 17.9(10) . .
C52 C53 C54 C59 -160.4(7) . .
C53 C54 C55 C56 -176.4(6) . .
C53 C54 C59 C58 176.5(6) . .
C54 C55 C56 O18 178.4(7) . .
C54 C55 C56 C57 0.1(11) . .
C55 C54 C59 C58 -1.8(10) . .
C55 C56 C57 C58 -1.9(12) . .
C56 C57 C58 C59 1.9(12) . .
C57 C58 C59 C54 0.0(11) . .
C59 C54 C55 C56 1.8(10) . .
C60 O18 C56 C55 165.1(8) . .
C60 O18 C56 C57 -16.6(13) . .
C61 S1A O19 Dy2 175.2(4) . .
C61 S1B O19 Dy2 -177.1(5) . .
C62 S1A O19 Dy2 72.4(5) . .
C62 S1B O19 Dy2 -64.6(7) . .
C64 N1 C63 O21 176.8(10) . .
C65 N1 C63 O21 -2.5(18) . .
